data_2220850
loop_
_publ_author_name
'Cheng, Lin'
'Sun, Yan-Yan'
'Zhang, Ya-Wen'
'Wang, Jian-Quan'

_publ_section_title
;(Ethylenediamine-\k^2^<i>N</i>,<i>N</i>')bis[3-(2-pyridyl)-5-(4-pyridyl)-1,2,4-triazolato-\k^2^<i>N</i>^2^,<i>N</i>^3^]zinc(II)
 methanol solvate dihydrate
;
_journal_coeditor_code KP2199
_journal_issue 2
_journal_name_full 'Acta Crystallographica Section E'
_journal_page_first m206
_journal_paper_doi 10.1107/S1600536809001688
_journal_volume 65
_journal_year 2009
_chemical_formula_iupac '[Zn (C12 H8 N5)2 (C2 H8 N2)], C H3 O, 2H2 O'
_chemical_formula_moiety 'C26 H24 N12 Zn, C H4 O, 2H2 O'
_chemical_formula_sum 'C27 H32 N12 O3 Zn'
_chemical_formula_weight 638.02
_chemical_name_systematic
;(Ethylenediamine-\k^2^<i>N</i>,<i>N</i>')bis[3-(2-pyridyl)-5-(4-pyridyl)-1,2,4-
triazolato-\k^2^<i>N</i>^2^,<i>N</i>^3^]zinc(II)
 methanol solvate dihydrate
;
_space_group_IT_number 2
_symmetry_cell_setting triclinic
_symmetry_space_group_name_Hall '-P 1'
_symmetry_space_group_name_H-M 'P -1'
_atom_sites_solution_hydrogens geom
_atom_sites_solution_primary direct
_atom_sites_solution_secondary difmap
_audit_creation_method SHELXL-97
_cell_angle_alpha 66.404(2)
_cell_angle_beta 79.751(2)
_cell_angle_gamma 81.437(2)
_cell_formula_units_Z 2
_cell_length_a 8.3323(8)
_cell_length_b 13.0268(12)
_cell_length_c 14.9444(14)
_cell_measurement_reflns_used 783
_cell_measurement_temperature 293(2)
_cell_measurement_theta_max 28.0
_cell_measurement_theta_min 2.45
_cell_volume 1457.3(2)
_computing_cell_refinement 'SAINT (Bruker, 2000)'
_computing_data_collection 'SMART (Bruker, 2000)'
_computing_data_reduction 'SAINT (Bruker, 2000)'
_computing_molecular_graphics 'SHELXTL (Sheldrick, 2008)'
_computing_publication_material 'SHELXTL (Sheldrick, 2008)'
_computing_structure_refinement 'SHELXTL (Sheldrick, 2008)'
_computing_structure_solution 'SHELXTL (Sheldrick, 2008)'
_diffrn_ambient_temperature 293(2)
_diffrn_measured_fraction_theta_full 0.987
_diffrn_measured_fraction_theta_max 0.987
_diffrn_measurement_device_type 'Bruker APEX CCD'
_diffrn_measurement_method '\f and \w'
_diffrn_radiation_monochromator graphite
_diffrn_radiation_source 'fine-focus sealed tube'
_diffrn_radiation_type MoK\a
_diffrn_radiation_wavelength 0.71073
_diffrn_reflns_av_R_equivalents 0.0302
_diffrn_reflns_av_sigmaI/netI 0.0517
_diffrn_reflns_limit_h_max 10
_diffrn_reflns_limit_h_min -10
_diffrn_reflns_limit_k_max 16
_diffrn_reflns_limit_k_min -16
_diffrn_reflns_limit_l_max 18
_diffrn_reflns_limit_l_min -18
_diffrn_reflns_number 11395
_diffrn_reflns_theta_full 26.00
_diffrn_reflns_theta_max 26.00
_diffrn_reflns_theta_min 1.79
_exptl_absorpt_coefficient_mu 0.895
_exptl_absorpt_correction_T_max 0.8700
_exptl_absorpt_correction_T_min 0.8072
_exptl_absorpt_correction_type multi-scan
_exptl_absorpt_process_details '(SADABS; Sheldrick, 2000)'
_exptl_crystal_colour colourless
_exptl_crystal_density_diffrn 1.454
_exptl_crystal_density_method 'not measured'
_exptl_crystal_description needle
_exptl_crystal_F_000 664
_exptl_crystal_size_max 0.25
_exptl_crystal_size_mid 0.22
_exptl_crystal_size_min 0.16
_refine_diff_density_max 0.607
_refine_diff_density_min -0.564
_refine_ls_extinction_method none
_refine_ls_goodness_of_fit_ref 1.041
_refine_ls_hydrogen_treatment constr
_refine_ls_matrix_type full
_refine_ls_number_parameters 388
_refine_ls_number_reflns 5643
_refine_ls_number_restraints 0
_refine_ls_restrained_S_all 1.041
_refine_ls_R_factor_all 0.0696
_refine_ls_R_factor_gt 0.0547
_refine_ls_shift/su_max 0.000
_refine_ls_shift/su_mean 0.000
_refine_ls_structure_factor_coef Fsqd
_refine_ls_weighting_details 'calc w=1/[\s^2^(Fo^2^)+(0.0579P)^2^+0.853P] where P=(Fo^2^+2Fc^2^)/3'
_refine_ls_weighting_scheme calc
_refine_ls_wR_factor_gt 0.1219
_refine_ls_wR_factor_ref 0.1303
_reflns_number_gt 4532
_reflns_number_total 5643
_reflns_threshold_expression I>2\s(I)
_cod_data_source_file kp2199.cif
_cod_data_source_block I
_cod_database_code 2220850
_cod_database_fobs_code 2220850

loop_
_symmetry_equiv_pos_as_xyz
'x, y, z'
'-x, -y, -z'

loop_
_atom_site_type_symbol
_atom_site_label
_atom_site_fract_x
_atom_site_fract_y
_atom_site_fract_z
_atom_site_U_iso_or_equiv
_atom_site_adp_type
_atom_site_calc_flag
_atom_site_refinement_flags
_atom_site_occupancy
_atom_site_disorder_assembly
_atom_site_disorder_group
Zn Zn1 0.71857(5) 0.78434(3) 0.29062(3) 0.03871(14) Uani d . 1 . .
C C1 0.4382(5) 0.9641(3) 0.1713(3) 0.0551(10) Uani d . 1 . .
H H1A 0.4027 0.9023 0.1664 0.066 Uiso calc R 1 . .
C C2 0.3536(5) 1.0670(4) 0.1313(3) 0.0636(11) Uani d . 1 . .
H H2A 0.2637 1.0748 0.0993 0.076 Uiso calc R 1 . .
C C3 0.4042(5) 1.1584(3) 0.1393(3) 0.0609(11) Uani d . 1 . .
H H3A 0.3492 1.2293 0.1127 0.073 Uiso calc R 1 . .
C C4 0.5377(4) 1.1433(3) 0.1875(3) 0.0477(9) Uani d . 1 . .
H H4A 0.5729 1.2036 0.1949 0.057 Uiso calc R 1 . .
C C5 0.6183(4) 1.0380(3) 0.2245(2) 0.0357(7) Uani d . 1 . .
C C6 0.7672(4) 1.0124(3) 0.2716(2) 0.0350(7) Uani d . 1 . .
C C7 0.9746(4) 1.0178(3) 0.3288(2) 0.0364(7) Uani d . 1 . .
C C8 1.0995(4) 1.0544(3) 0.3656(2) 0.0378(7) Uani d . 1 . .
C C9 1.1963(4) 0.9778(3) 0.4322(3) 0.0456(8) Uani d . 1 . .
H H9A 1.1866 0.9012 0.4534 0.055 Uiso calc R 1 . .
C C10 1.3081(4) 1.0159(3) 0.4672(3) 0.0549(10) Uani d . 1 . .
H H10A 1.3723 0.9627 0.5123 0.066 Uiso calc R 1 . .
C C11 1.2366(5) 1.1968(3) 0.3747(3) 0.0597(11) Uani d . 1 . .
H H11A 1.2510 1.2728 0.3531 0.072 Uiso calc R 1 . .
C C12 1.1207(5) 1.1674(3) 0.3365(3) 0.0512(9) Uani d . 1 . .
H H12A 1.0575 1.2223 0.2918 0.061 Uiso calc R 1 . .
C C13 1.0318(4) 0.8471(3) 0.1141(3) 0.0522(9) Uani d . 1 . .
H H13A 1.0659 0.8844 0.1482 0.063 Uiso calc R 1 . .
C C14 1.1280(5) 0.8449(3) 0.0311(3) 0.0601(11) Uani d . 1 . .
H H14A 1.2243 0.8807 0.0088 0.072 Uiso calc R 1 . .
C C15 1.0810(5) 0.7890(3) -0.0194(3) 0.0552(10) Uani d . 1 . .
H H15A 1.1451 0.7859 -0.0761 0.066 Uiso calc R 1 . .
C C16 0.9368(4) 0.7374(3) 0.0155(3) 0.0447(8) Uani d . 1 . .
H H16A 0.9026 0.6980 -0.0166 0.054 Uiso calc R 1 . .
C C17 0.8445(4) 0.7457(3) 0.0990(2) 0.0372(7) Uani d . 1 . .
C C18 0.6844(4) 0.6996(3) 0.1399(2) 0.0360(7) Uani d . 1 . .
C C19 0.4638(4) 0.6307(3) 0.1630(2) 0.0370(7) Uani d . 1 . .
C C20 0.3338(4) 0.5731(3) 0.1523(3) 0.0389(8) Uani d . 1 . .
C C21 0.2038(4) 0.5364(3) 0.2252(3) 0.0484(9) Uani d . 1 . .
H H21A 0.1938 0.5495 0.2828 0.058 Uiso calc R 1 . .
C C22 0.0886(5) 0.4799(3) 0.2112(3) 0.0583(10) Uani d . 1 . .
H H22A 0.0012 0.4566 0.2608 0.070 Uiso calc R 1 . .
C C23 0.2181(5) 0.4939(4) 0.0620(3) 0.0633(11) Uani d . 1 . .
H H23A 0.2245 0.4800 0.0051 0.076 Uiso calc R 1 . .
C C24 0.3379(5) 0.5521(3) 0.0684(3) 0.0527(10) Uani d . 1 . .
H H24A 0.4212 0.5771 0.0164 0.063 Uiso calc R 1 . .
C C25 0.8006(5) 0.6203(3) 0.4815(3) 0.0540(10) Uani d . 1 . .
H H25A 0.8431 0.6727 0.5008 0.065 Uiso calc R 1 . .
H H25B 0.8377 0.5446 0.5230 0.065 Uiso calc R 1 . .
C C26 0.6162(5) 0.6348(3) 0.4945(3) 0.0562(10) Uani d . 1 . .
H H26A 0.5734 0.5796 0.4789 0.067 Uiso calc R 1 . .
H H26B 0.5750 0.6239 0.5623 0.067 Uiso calc R 1 . .
N N1 0.5690(3) 0.9484(2) 0.2168(2) 0.0425(7) Uani d . 1 . .
N N2 0.8401(3) 0.9090(2) 0.3005(2) 0.0379(6) Uani d . 1 . .
N N3 0.9767(3) 0.9114(2) 0.3379(2) 0.0391(6) Uani d . 1 . .
N N4 0.8461(3) 1.0852(2) 0.2877(2) 0.0384(6) Uani d . 1 . .
N N5 1.3297(4) 1.1242(3) 0.4403(3) 0.0584(9) Uani d . 1 . .
N N6 0.8917(3) 0.7990(2) 0.1493(2) 0.0425(7) Uani d . 1 . .
N N7 0.6034(3) 0.7089(2) 0.2217(2) 0.0392(6) Uani d . 1 . .
N N8 0.4580(3) 0.6639(2) 0.2376(2) 0.0405(6) Uani d . 1 . .
N N9 0.6030(3) 0.6513(2) 0.0994(2) 0.0411(7) Uani d . 1 . .
N N10 0.0943(4) 0.4566(3) 0.1321(3) 0.0618(9) Uani d . 1 . .
N N11 0.8616(3) 0.6409(2) 0.3777(2) 0.0418(7) Uani d . 1 . .
H H11B 0.9644 0.6557 0.3761 0.050 Uiso d R 1 . .
H H11C 0.8363 0.5759 0.3779 0.050 Uiso d R 1 . .
N N12 0.5630(3) 0.7487(2) 0.4287(2) 0.0466(7) Uani d . 1 . .
H H12B 0.5435 0.7894 0.4666 0.056 Uiso d R 1 . .
H H12C 0.4597 0.7511 0.4173 0.056 Uiso d R 1 . .
C C27 0.3055(11) 0.6293(5) 0.7695(7) 0.204(5) Uani d . 1 . .
H H27A 0.2189 0.6451 0.8151 0.245 Uiso calc R 1 . .
H H27B 0.4091 0.6254 0.7908 0.245 Uiso calc R 1 . .
H H27C 0.2926 0.5587 0.7666 0.245 Uiso calc R 1 . .
O O1 0.2993(5) 0.7199(3) 0.6702(3) 0.1036(12) Uani d . 1 . .
H H1B 0.2698 0.7879 0.6733 0.124 Uiso d R 1 . .
O O1W 0.2078(3) 0.7151(2) 0.37517(18) 0.0555(7) Uani d . 1 . .
H H1WA 0.1489 0.7772 0.3615 0.067 Uiso d R 1 . .
H H1WB 0.2587 0.7179 0.3197 0.067 Uiso d R 1 . .
O O2W 0.1847(4) 0.6019(2) 0.5789(2) 0.0810(10) Uani d . 1 . .
H H2WA 0.2278 0.6300 0.6105 0.097 Uiso d R 1 . .
H H2WB 0.1918 0.6143 0.5181 0.097 Uiso d R 1 . .

loop_
_atom_site_aniso_label
_atom_site_aniso_U_11
_atom_site_aniso_U_22
_atom_site_aniso_U_33
_atom_site_aniso_U_12
_atom_site_aniso_U_13
_atom_site_aniso_U_23
Zn1 0.0371(2) 0.0371(2) 0.0476(2) -0.00668(16) -0.01032(17) -0.01898(18)
C1 0.052(2) 0.050(2) 0.069(3) -0.0071(18) -0.028(2) -0.020(2)
C2 0.054(2) 0.061(3) 0.076(3) -0.001(2) -0.039(2) -0.016(2)
C3 0.053(2) 0.050(2) 0.074(3) 0.0077(19) -0.027(2) -0.014(2)
C4 0.046(2) 0.039(2) 0.059(2) -0.0010(16) -0.0134(18) -0.0178(17)
C5 0.0318(17) 0.0397(18) 0.0380(17) -0.0050(14) -0.0062(14) -0.0158(15)
C6 0.0333(17) 0.0350(18) 0.0391(17) -0.0033(14) -0.0081(14) -0.0149(14)
C7 0.0344(18) 0.0375(18) 0.0420(18) -0.0040(14) -0.0065(14) -0.0192(15)
C8 0.0310(17) 0.0443(19) 0.0476(19) -0.0059(14) -0.0057(15) -0.0262(16)
C9 0.0368(19) 0.047(2) 0.061(2) -0.0030(16) -0.0128(17) -0.0254(18)
C10 0.042(2) 0.064(3) 0.068(3) 0.0016(19) -0.0218(19) -0.031(2)
C11 0.060(3) 0.051(2) 0.083(3) -0.013(2) -0.019(2) -0.035(2)
C12 0.053(2) 0.043(2) 0.067(2) -0.0042(17) -0.0212(19) -0.0254(19)
C13 0.044(2) 0.052(2) 0.064(2) -0.0126(18) -0.0050(19) -0.024(2)
C14 0.041(2) 0.063(3) 0.070(3) -0.0196(19) 0.003(2) -0.019(2)
C15 0.043(2) 0.066(3) 0.055(2) -0.0031(19) 0.0010(18) -0.025(2)
C16 0.0366(19) 0.053(2) 0.047(2) -0.0043(16) -0.0047(15) -0.0214(17)
C17 0.0324(17) 0.0382(18) 0.0387(17) -0.0017(14) -0.0086(14) -0.0112(15)
C18 0.0346(17) 0.0354(18) 0.0393(17) -0.0014(14) -0.0034(14) -0.0168(15)
C19 0.0341(18) 0.0350(18) 0.0436(18) -0.0027(14) -0.0032(15) -0.0177(15)
C20 0.0337(18) 0.0342(18) 0.052(2) 0.0006(14) -0.0074(15) -0.0208(16)
C21 0.045(2) 0.053(2) 0.052(2) -0.0113(17) -0.0020(17) -0.0247(18)
C22 0.047(2) 0.058(2) 0.070(3) -0.0210(19) 0.003(2) -0.023(2)
C23 0.064(3) 0.069(3) 0.076(3) -0.016(2) -0.006(2) -0.046(2)
C24 0.046(2) 0.062(2) 0.064(2) -0.0148(19) 0.0027(18) -0.039(2)
C25 0.055(2) 0.054(2) 0.050(2) 0.0056(19) -0.0161(18) -0.0174(19)
C26 0.054(2) 0.059(3) 0.053(2) -0.014(2) 0.0035(19) -0.019(2)
N1 0.0390(16) 0.0405(16) 0.0522(17) -0.0042(13) -0.0187(13) -0.0166(14)
N2 0.0332(15) 0.0340(15) 0.0532(17) -0.0018(12) -0.0155(13) -0.0199(13)
N3 0.0335(15) 0.0385(16) 0.0516(17) -0.0014(12) -0.0130(13) -0.0212(13)
N4 0.0373(15) 0.0340(15) 0.0491(16) -0.0019(12) -0.0140(13) -0.0181(13)
N5 0.0494(19) 0.066(2) 0.076(2) -0.0097(17) -0.0190(17) -0.0386(19)
N6 0.0380(16) 0.0419(16) 0.0487(17) -0.0085(13) -0.0056(13) -0.0169(14)
N7 0.0336(15) 0.0425(16) 0.0463(16) -0.0072(12) -0.0037(12) -0.0213(13)
N8 0.0341(15) 0.0464(17) 0.0470(16) -0.0084(13) 0.0008(12) -0.0252(14)
N9 0.0357(15) 0.0474(17) 0.0475(16) -0.0072(13) -0.0029(13) -0.0254(14)
N10 0.054(2) 0.061(2) 0.084(2) -0.0211(17) -0.0054(19) -0.038(2)
N11 0.0400(16) 0.0351(15) 0.0536(17) -0.0051(12) -0.0088(13) -0.0188(13)
N12 0.0365(16) 0.0554(19) 0.0568(18) -0.0042(14) -0.0047(14) -0.0313(16)
C27 0.250(10) 0.067(4) 0.335(13) 0.000(5) -0.219(10) -0.048(6)
O1 0.139(3) 0.066(2) 0.123(3) 0.013(2) -0.044(3) -0.051(2)
O1W 0.0514(16) 0.0555(16) 0.0523(15) 0.0069(12) -0.0001(12) -0.0199(13)
O2W 0.119(3) 0.068(2) 0.0630(19) -0.0367(19) -0.0044(18) -0.0249(16)

loop_
_atom_type_symbol
_atom_type_description
_atom_type_scat_dispersion_real
_atom_type_scat_dispersion_imag
_atom_type_scat_source
C C 0.0033 0.0016 'International Tables Vol C Tables 4.2.6.8 and 6.1.1.4'
H H 0.0000 0.0000 'International Tables Vol C Tables 4.2.6.8 and 6.1.1.4'
N N 0.0061 0.0033 'International Tables Vol C Tables 4.2.6.8 and 6.1.1.4'
O O 0.0106 0.0060 'International Tables Vol C Tables 4.2.6.8 and 6.1.1.4'
Zn Zn 0.2839 1.4301 'International Tables Vol C Tables 4.2.6.8 and 6.1.1.4'

loop_
_geom_angle_atom_site_label_1
_geom_angle_atom_site_label_2
_geom_angle_atom_site_label_3
_geom_angle_site_symmetry_1
_geom_angle_site_symmetry_3
_geom_angle
_geom_angle_publ_flag
N7 Zn1 N2 . . 156.47(11) ?
N7 Zn1 N11 . . 99.48(10) ?
N2 Zn1 N11 . . 98.05(10) ?
N7 Zn1 N12 . . 101.58(10) ?
N2 Zn1 N12 . . 96.28(11) ?
N11 Zn1 N12 . . 81.99(11) ?
N7 Zn1 N1 . . 89.05(10) ?
N2 Zn1 N1 . . 74.90(10) ?
N11 Zn1 N1 . . 170.61(10) ?
N12 Zn1 N1 . . 92.50(11) ?
N7 Zn1 N6 . . 75.35(10) ?
N2 Zn1 N6 . . 88.45(10) ?
N11 Zn1 N6 . . 92.21(10) ?
N12 Zn1 N6 . . 172.96(10) ?
N1 Zn1 N6 . . 93.77(10) ?
N1 C1 C2 . . 123.1(3) ?
N1 C1 H1A . . 118.5 ?
C2 C1 H1A . . 118.5 ?
C1 C2 C3 . . 118.7(3) ?
C1 C2 H2A . . 120.6 ?
C3 C2 H2A . . 120.6 ?
C2 C3 C4 . . 118.9(4) ?
C2 C3 H3A . . 120.5 ?
C4 C3 H3A . . 120.5 ?
C5 C4 C3 . . 119.2(3) ?
C5 C4 H4A . . 120.4 ?
C3 C4 H4A . . 120.4 ?
N1 C5 C4 . . 122.0(3) ?
N1 C5 C6 . . 113.5(3) ?
C4 C5 C6 . . 124.5(3) ?
N2 C6 N4 . . 113.5(3) ?
N2 C6 C5 . . 119.7(3) ?
N4 C6 C5 . . 126.8(3) ?
N3 C7 N4 . . 114.2(3) ?
N3 C7 C8 . . 121.6(3) ?
N4 C7 C8 . . 124.1(3) ?
C9 C8 C12 . . 117.5(3) ?
C9 C8 C7 . . 121.1(3) ?
C12 C8 C7 . . 121.4(3) ?
C8 C9 C10 . . 119.3(3) ?
C8 C9 H9A . . 120.4 ?
C10 C9 H9A . . 120.4 ?
N5 C10 C9 . . 124.1(4) ?
N5 C10 H10A . . 117.9 ?
C9 C10 H10A . . 117.9 ?
N5 C11 C12 . . 124.6(4) ?
N5 C11 H11A . . 117.7 ?
C12 C11 H11A . . 117.7 ?
C11 C12 C8 . . 118.9(4) ?
C11 C12 H12A . . 120.6 ?
C8 C12 H12A . . 120.6 ?
N6 C13 C14 . . 123.6(4) ?
N6 C13 H13A . . 118.2 ?
C14 C13 H13A . . 118.2 ?
C13 C14 C15 . . 119.1(4) ?
C13 C14 H14A . . 120.5 ?
C15 C14 H14A . . 120.5 ?
C14 C15 C16 . . 118.8(4) ?
C14 C15 H15A . . 120.6 ?
C16 C15 H15A . . 120.6 ?
C17 C16 C15 . . 118.5(3) ?
C17 C16 H16A . . 120.7 ?
C15 C16 H16A . . 120.7 ?
N6 C17 C16 . . 122.7(3) ?
N6 C17 C18 . . 113.9(3) ?
C16 C17 C18 . . 123.4(3) ?
N7 C18 N9 . . 113.8(3) ?
N7 C18 C17 . . 120.1(3) ?
N9 C18 C17 . . 126.0(3) ?
N8 C19 N9 . . 114.0(3) ?
N8 C19 C20 . . 123.6(3) ?
N9 C19 C20 . . 122.4(3) ?
C24 C20 C21 . . 116.9(3) ?
C24 C20 C19 . . 121.0(3) ?
C21 C20 C19 . . 122.2(3) ?
C20 C21 C22 . . 119.0(3) ?
C20 C21 H21A . . 120.5 ?
C22 C21 H21A . . 120.5 ?
N10 C22 C21 . . 124.5(4) ?
N10 C22 H22A . . 117.7 ?
C21 C22 H22A . . 117.7 ?
N10 C23 C24 . . 124.0(4) ?
N10 C23 H23A . . 118.0 ?
C24 C23 H23A . . 118.0 ?
C23 C24 C20 . . 119.8(4) ?
C23 C24 H24A . . 120.1 ?
C20 C24 H24A . . 120.1 ?
N11 C25 C26 . . 109.3(3) ?
N11 C25 H25A . . 109.8 ?
C26 C25 H25A . . 109.8 ?
N11 C25 H25B . . 109.8 ?
C26 C25 H25B . . 109.8 ?
H25A C25 H25B . . 108.3 ?
N12 C26 C25 . . 108.8(3) ?
N12 C26 H26A . . 109.9 ?
C25 C26 H26A . . 109.9 ?
N12 C26 H26B . . 109.9 ?
C25 C26 H26B . . 109.9 ?
H26A C26 H26B . . 108.3 ?
C1 N1 C5 . . 118.1(3) ?
C1 N1 Zn1 . . 127.8(2) ?
C5 N1 Zn1 . . 114.1(2) ?
C6 N2 N3 . . 106.6(2) ?
C6 N2 Zn1 . . 117.1(2) ?
N3 N2 Zn1 . . 136.0(2) ?
C7 N3 N2 . . 104.7(3) ?
C6 N4 C7 . . 101.1(3) ?
C11 N5 C10 . . 115.7(3) ?
C13 N6 C17 . . 117.3(3) ?
C13 N6 Zn1 . . 129.4(2) ?
C17 N6 Zn1 . . 113.2(2) ?
C18 N7 N8 . . 106.3(2) ?
C18 N7 Zn1 . . 117.0(2) ?
N8 N7 Zn1 . . 136.7(2) ?
C19 N8 N7 . . 104.7(2) ?
C18 N9 C19 . . 101.3(3) ?
C22 N10 C23 . . 115.9(3) ?
C25 N11 Zn1 . . 107.1(2) ?
C25 N11 H11B . . 99.2 ?
Zn1 N11 H11B . . 112.6 ?
C25 N11 H11C . . 97.5 ?
Zn1 N11 H11C . . 113.1 ?
H11B N11 H11C . . 123.5 ?
C26 N12 Zn1 . . 107.1(2) ?
C26 N12 H12B . . 104.9 ?
Zn1 N12 H12B . . 127.8 ?
C26 N12 H12C . . 110.1 ?
Zn1 N12 H12C . . 107.7 ?
H12B N12 H12C . . 98.5 ?
O1 C27 H27A . . 109.5 ?
O1 C27 H27B . . 109.5 ?
H27A C27 H27B . . 109.5 ?
O1 C27 H27C . . 109.5 ?
H27A C27 H27C . . 109.5 ?
H27B C27 H27C . . 109.5 ?
C27 O1 H1B . . 112.0 ?
H1WA O1W H1WB . . 104.0 ?
H2WA O2W H2WB . . 133.0 ?

loop_
_geom_bond_atom_site_label_1
_geom_bond_atom_site_label_2
_geom_bond_site_symmetry_2
_geom_bond_distance
_geom_bond_publ_flag
Zn1 N7 . 2.096(3) yes
Zn1 N2 . 2.103(2) yes
Zn1 N11 . 2.133(3) yes
Zn1 N12 . 2.148(3) yes
Zn1 N1 . 2.269(3) yes
Zn1 N6 . 2.293(3) yes
C1 N1 . 1.334(4) ?
C1 C2 . 1.370(5) ?
C1 H1A . 0.9300 ?
C2 C3 . 1.376(6) ?
C2 H2A . 0.9300 ?
C3 C4 . 1.379(5) ?
C3 H3A . 0.9300 ?
C4 C5 . 1.374(5) ?
C4 H4A . 0.9300 ?
C5 N1 . 1.347(4) ?
C5 C6 . 1.465(4) ?
C6 N2 . 1.324(4) ?
C6 N4 . 1.347(4) ?
C7 N3 . 1.335(4) ?
C7 N4 . 1.348(4) ?
C7 C8 . 1.475(4) ?
C8 C9 . 1.374(5) ?
C8 C12 . 1.387(5) ?
C9 C10 . 1.380(5) ?
C9 H9A . 0.9300 ?
C10 N5 . 1.335(5) ?
C10 H10A . 0.9300 ?
C11 N5 . 1.330(5) ?
C11 C12 . 1.374(5) ?
C11 H11A . 0.9300 ?
C12 H12A . 0.9300 ?
C13 N6 . 1.330(4) ?
C13 C14 . 1.361(5) ?
C13 H13A . 0.9300 ?
C14 C15 . 1.372(5) ?
C14 H14A . 0.9300 ?
C15 C16 . 1.379(5) ?
C15 H15A . 0.9300 ?
C16 C17 . 1.379(5) ?
C16 H16A . 0.9300 ?
C17 N6 . 1.343(4) ?
C17 C18 . 1.473(4) ?
C18 N7 . 1.329(4) ?
C18 N9 . 1.341(4) ?
C19 N8 . 1.340(4) ?
C19 N9 . 1.347(4) ?
C19 C20 . 1.470(4) ?
C20 C24 . 1.379(5) ?
C20 C21 . 1.381(5) ?
C21 C22 . 1.382(5) ?
C21 H21A . 0.9300 ?
C22 N10 . 1.324(5) ?
C22 H22A . 0.9300 ?
C23 N10 . 1.325(5) ?
C23 C24 . 1.377(5) ?
C23 H23A . 0.9300 ?
C24 H24A . 0.9300 ?
C25 N11 . 1.470(4) ?
C25 C26 . 1.507(5) ?
C25 H25A . 0.9700 ?
C25 H25B . 0.9700 ?
C26 N12 . 1.468(5) ?
C26 H26A . 0.9700 ?
C26 H26B . 0.9700 ?
N2 N3 . 1.364(3) ?
N7 N8 . 1.366(4) ?
N11 H11B . 0.8999 ?
N11 H11C . 0.9001 ?
N12 H12B . 0.9006 ?
N12 H12C . 0.8999 ?
C27 O1 . 1.485(8) ?
C27 H27A . 0.9600 ?
C27 H27B . 0.9600 ?
C27 H27C . 0.9600 ?
O1 H1B . 0.9002 ?
O1W H1WA . 0.8500 ?
O1W H1WB . 0.8506 ?
O2W H2WA . 0.8501 ?
O2W H2WB . 0.8506 ?

loop_
_geom_hbond_atom_site_label_D
_geom_hbond_atom_site_label_H
_geom_hbond_atom_site_label_A
_geom_hbond_site_symmetry_A
_geom_hbond_distance_DH
_geom_hbond_distance_HA
_geom_hbond_distance_DA
_geom_hbond_angle_DHA
N11 H11B O1W 1_655 0.90 2.27 3.166(4) 172.0
N11 H11C O2W 2_666 0.90 2.17 3.034(4) 161.3
N12 H12B N5 2_776 0.90 2.54 3.321(4) 145.6
N12 H12C O1W . 0.90 2.45 3.331(4) 164.9
O1 H1B N4 2_676 0.90 2.02 2.897(4) 163.0
O1W H1WA N3 1_455 0.85 2.04 2.887(4) 171.0
O1W H1WB N8 . 0.85 2.09 2.859(4) 149.8
O2W H2WA O1 . 0.85 1.94 2.778(4) 169.0
O2W H2WB O1W . 0.85 2.00 2.787(4) 153.0
